data_1505676
loop_
_publ_author_name
'Harju, Kirsi'
'Kyl\"anlahti, Irene'
'Paananen, Timo'
'Polamo, Mika'
'Nielsen, John'
'Yli-Kauhaluoma, Jari'

_publ_section_title
;
 Solid-Phase Synthesis of Pyrazolopyridines from Polymer-Bound Alkyne and
 Azomethine Imines
;
_journal_issue 3
_journal_name_full 'Journal of Combinatorial Chemistry'
_journal_page_first 344
_journal_paper_doi 10.1021/cc050138j
_journal_volume 8
_journal_year 2006
_chemical_formula_sum 'C10 H8 N2 O4'
_chemical_formula_weight 220.18
_chemical_name_systematic
; 
 ? 
;
_space_group_IT_number 14
_symmetry_cell_setting monoclinic
_symmetry_space_group_name_Hall '-P 2ybc'
_symmetry_space_group_name_H-M 'P 1 21/c 1'
_atom_sites_solution_hydrogens geom
_atom_sites_solution_primary direct
_atom_sites_solution_secondary difmap
_audit_creation_method SHELXL-97
_cell_angle_alpha 90.00
_cell_angle_beta 96.32(3)
_cell_angle_gamma 90.00
_cell_formula_units_Z 4
_cell_length_a 4.9450(10)
_cell_length_b 10.887(2)
_cell_length_c 18.475(4)
_cell_measurement_temperature 173(2)
_cell_volume 988.6(3)
_computing_cell_refinement 'COLLECT (Nonius, 2002)'
_computing_data_collection 'COLLECT (Nonius, 2002)'
_computing_data_reduction 'COLLECT (Nonius, 2002)'
_computing_molecular_graphics 'SHELXTL (Sheldrick, 1997)'
_computing_publication_material 'SHELX97 (Sheldrick, 1997)'
_computing_structure_refinement 'SHELX97 (Sheldrick, 1997)'
_computing_structure_solution 'SHELXS-97 (Sheldrick, 1990)'
_diffrn_ambient_temperature 173(2)
_diffrn_detector_area_resol_mean 9
_diffrn_measured_fraction_theta_full 0.995
_diffrn_measured_fraction_theta_max 0.995
_diffrn_measurement_device '95mm CCD camera on \k-goniostat'
_diffrn_measurement_method CCD
_diffrn_radiation_monochromator graphite
_diffrn_radiation_source 'fine-focus sealed tube'
_diffrn_radiation_type MoK\a
_diffrn_radiation_wavelength 0.71073
_diffrn_reflns_av_R_equivalents 0.0672
_diffrn_reflns_av_sigmaI/netI 0.0453
_diffrn_reflns_limit_h_max 6
_diffrn_reflns_limit_h_min -6
_diffrn_reflns_limit_k_max 14
_diffrn_reflns_limit_k_min -13
_diffrn_reflns_limit_l_max 23
_diffrn_reflns_limit_l_min -23
_diffrn_reflns_number 15484
_diffrn_reflns_theta_full 27.54
_diffrn_reflns_theta_max 27.54
_diffrn_reflns_theta_min 2.90
_exptl_absorpt_coefficient_mu 0.117
_exptl_absorpt_correction_T_max 0.989
_exptl_absorpt_correction_T_min 0.981
_exptl_absorpt_correction_type multi-scan
_exptl_absorpt_process_details 'SADABS (Sheldrick, 1996)'
_exptl_crystal_colour colorless
_exptl_crystal_density_diffrn 1.479
_exptl_crystal_density_method 'not measured'
_exptl_crystal_description needle
_exptl_crystal_F_000 456
_exptl_crystal_size_max 0.25
_exptl_crystal_size_mid 0.12
_exptl_crystal_size_min 0.10
_refine_diff_density_max 0.363
_refine_diff_density_min -0.378
_refine_diff_density_rms 0.074
_refine_ls_extinction_method none
_refine_ls_goodness_of_fit_ref 1.178
_refine_ls_hydrogen_treatment constr
_refine_ls_matrix_type full
_refine_ls_number_parameters 145
_refine_ls_number_reflns 2272
_refine_ls_number_restraints 0
_refine_ls_restrained_S_all 1.178
_refine_ls_R_factor_all 0.0885
_refine_ls_R_factor_gt 0.0641
_refine_ls_shift/su_max 0.000
_refine_ls_shift/su_mean 0.000
_refine_ls_structure_factor_coef Fsqd
_refine_ls_weighting_details 'calc w=1/[\s^2^(Fo^2^)+(0.0811P)^2^+1.0410P] where P=(Fo^2^+2Fc^2^)/3'
_refine_ls_weighting_scheme calc
_refine_ls_wR_factor_gt 0.1878
_refine_ls_wR_factor_ref 0.1983
_reflns_number_gt 1667
_reflns_number_total 2272
_reflns_threshold_expression >2sigma(I)
_cod_data_source_file cc050138jsi20060308_034221.cif
_cod_data_source_block 6e
_cod_original_sg_symbol_H-M 'P  2(1)/c '
_cod_database_code 1505676

loop_
_symmetry_equiv_pos_as_xyz
'x, y, z'
'-x, y+1/2, -z+1/2'
'-x, -y, -z'
'x, -y-1/2, z-1/2'

loop_
_atom_site_label
_atom_site_type_symbol
_atom_site_fract_x
_atom_site_fract_y
_atom_site_fract_z
_atom_site_U_iso_or_equiv
_atom_site_adp_type
_atom_site_occupancy
_atom_site_symmetry_multiplicity
_atom_site_calc_flag
_atom_site_refinement_flags
N1 N -0.2766(5) 0.0311(2) 0.19671(13) 0.0283(6) Uani 1 1 d .
N2 N -0.2370(4) 0.1541(2) 0.18703(12) 0.0238(5) Uani 1 1 d .
C3 C -0.3742(6) 0.2443(3) 0.22027(15) 0.0281(7) Uani 1 1 d .
H3 H -0.5003 0.2240 0.2521 0.034 Uiso 1 1 calc R
C4 C -0.3219(6) 0.3635(3) 0.20565(15) 0.0285(6) Uani 1 1 d .
H4 H -0.4135 0.4258 0.2273 0.034 Uiso 1 1 calc R
C5 C -0.1265(6) 0.3934(3) 0.15713(15) 0.0265(6) Uani 1 1 d .
C6 C -0.0754(6) 0.5258(3) 0.14191(16) 0.0304(7) Uani 1 1 d .
O7 O -0.1854(5) 0.61085(19) 0.16927(13) 0.0405(6) Uani 1 1 d .
O8 O 0.1080(5) 0.53930(19) 0.09426(13) 0.0408(6) Uani 1 1 d .
C9 C 0.1700(8) 0.6645(3) 0.0753(2) 0.0447(8) Uani 1 1 d .
H9C H 0.3025 0.6641 0.0411 0.067 Uiso 1 1 calc R
H9B H 0.2414 0.7080 0.1184 0.067 Uiso 1 1 calc R
H9A H 0.0071 0.7042 0.0540 0.067 Uiso 1 1 calc R
C10 C 0.0103(5) 0.3025(3) 0.12461(14) 0.0243(6) Uani 1 1 d .
H10 H 0.1377 0.3225 0.0931 0.029 Uiso 1 1 calc R
C11 C -0.0446(5) 0.1787(2) 0.13962(14) 0.0219(6) Uani 1 1 d .
C12 C 0.0420(5) 0.0630(2) 0.11757(14) 0.0233(6) Uani 1 1 d .
C13 C 0.2404(5) 0.0369(2) 0.06703(15) 0.0224(6) Uani 1 1 d .
O14 O 0.2833(4) -0.07369(18) 0.05004(11) 0.0305(5) Uani 1 1 d .
O15 O 0.3629(4) 0.12899(17) 0.04081(11) 0.0299(5) Uani 1 1 d .
H15 H 0.4694 0.1038 0.0132 0.045 Uiso 1 1 calc R
C16 C -0.1091(6) -0.0217(3) 0.15431(15) 0.0272(6) Uani 1 1 d .
H16 H -0.0934 -0.1063 0.1494 0.033 Uiso 1 1 calc R

loop_
_atom_site_aniso_label
_atom_site_aniso_U_11
_atom_site_aniso_U_22
_atom_site_aniso_U_33
_atom_site_aniso_U_23
_atom_site_aniso_U_13
_atom_site_aniso_U_12
N1 0.0280(12) 0.0233(13) 0.0352(13) 0.0016(10) 0.0105(10) -0.0015(10)
N2 0.0214(10) 0.0233(12) 0.0279(11) -0.0012(9) 0.0084(9) -0.0012(9)
C3 0.0258(14) 0.0330(17) 0.0274(15) -0.0045(11) 0.0111(11) 0.0010(11)
C4 0.0264(13) 0.0273(15) 0.0331(15) -0.0045(12) 0.0089(11) 0.0048(12)
C5 0.0256(13) 0.0248(15) 0.0293(14) -0.0015(11) 0.0042(11) -0.0004(11)
C6 0.0348(15) 0.0239(15) 0.0330(15) -0.0013(12) 0.0054(12) 0.0028(12)
O7 0.0448(13) 0.0263(12) 0.0523(14) -0.0039(10) 0.0130(10) 0.0079(10)
O8 0.0559(14) 0.0202(11) 0.0505(13) 0.0025(9) 0.0243(11) -0.0008(10)
C9 0.060(2) 0.0250(17) 0.051(2) 0.0047(15) 0.0132(16) -0.0065(16)
C10 0.0222(12) 0.0237(14) 0.0281(14) -0.0002(11) 0.0073(10) 0.0007(11)
C11 0.0178(11) 0.0232(14) 0.0254(13) -0.0009(10) 0.0061(9) -0.0017(10)
C12 0.0221(12) 0.0206(13) 0.0280(13) -0.0004(11) 0.0065(10) 0.0001(11)
C13 0.0206(12) 0.0174(13) 0.0298(14) -0.0007(10) 0.0058(10) -0.0012(10)
O14 0.0341(11) 0.0193(10) 0.0405(12) -0.0043(9) 0.0153(9) -0.0013(8)
O15 0.0307(10) 0.0219(10) 0.0400(12) -0.0004(8) 0.0179(9) -0.0007(8)
C16 0.0269(13) 0.0237(15) 0.0321(15) 0.0006(11) 0.0082(11) -0.0005(11)

loop_
_atom_type_symbol
_atom_type_description
_atom_type_scat_dispersion_real
_atom_type_scat_dispersion_imag
_atom_type_scat_source
C C 0.0033 0.0016 'International Tables Vol C Tables 4.2.6.8 and 6.1.1.4'
H H 0.0000 0.0000 'International Tables Vol C Tables 4.2.6.8 and 6.1.1.4'
N N 0.0061 0.0033 'International Tables Vol C Tables 4.2.6.8 and 6.1.1.4'
O O 0.0106 0.0060 'International Tables Vol C Tables 4.2.6.8 and 6.1.1.4'

loop_
_geom_angle_atom_site_label_1
_geom_angle_atom_site_label_2
_geom_angle_atom_site_label_3
_geom_angle
C16 N1 N2 103.8(2)
N1 N2 C3 123.8(2)
N1 N2 C11 112.9(2)
C3 N2 C11 123.4(2)
C4 C3 N2 118.7(2)
C4 C3 H3 120.7
N2 C3 H3 120.7
C3 C4 C5 120.1(3)
C3 C4 H4 120.0
C5 C4 H4 120.0
C10 C5 C4 120.7(3)
C10 C5 C6 120.7(3)
C4 C5 C6 118.6(3)
O7 C6 O8 123.9(3)
O7 C6 C5 124.4(3)
O8 C6 C5 111.7(2)
C6 O8 C9 116.0(2)
O8 C9 H9C 109.5
O8 C9 H9B 109.5
H9C C9 H9B 109.5
O8 C9 H9A 109.5
H9C C9 H9A 109.5
H9B C9 H9A 109.5
C5 C10 C11 119.2(2)
C5 C10 H10 120.4
C11 C10 H10 120.4
N2 C11 C12 105.2(2)
N2 C11 C10 118.0(2)
C12 C11 C10 136.8(2)
C11 C12 C16 104.6(2)
C11 C12 C13 127.6(2)
C16 C12 C13 127.8(3)
O14 C13 O15 123.1(2)
O14 C13 C12 119.2(2)
O15 C13 C12 117.7(2)
C13 O15 H15 109.5
N1 C16 C12 113.5(3)
N1 C16 H16 123.3
C12 C16 H16 123.3

loop_
_geom_bond_atom_site_label_1
_geom_bond_atom_site_label_2
_geom_bond_distance
N1 C16 1.332(4)
N1 N2 1.368(3)
N2 C3 1.376(4)
N2 C11 1.388(3)
C3 C4 1.355(4)
C3 H3 0.9300
C4 C5 1.426(4)
C4 H4 0.9300
C5 C10 1.374(4)
C5 C6 1.495(4)
C6 O7 1.212(4)
C6 O8 1.340(4)
O8 C9 1.448(4)
C9 H9C 0.9600
C9 H9B 0.9600
C9 H9A 0.9600
C10 C11 1.409(4)
C10 H10 0.9300
C11 C12 1.405(4)
C12 C16 1.407(4)
C12 C13 1.455(4)
C13 O14 1.268(3)
C13 O15 1.293(3)
O15 H15 0.8200
C16 H16 0.9300

loop_
_cod_related_entry_id
_cod_related_entry_code
_cod_related_entry_database
1 30651668 ChemSpider
